data_4028865
loop_
_publ_author_name
'Naoki Kise'
'Yusuke Kawano'
'Toshihiko Sakurai'

_publ_section_title
;
 Reductive Coupling of Phthalimides with Ketones and Aldehydes by
 Low-Valent Titanium: One-Pot Synthesis of Alkylideneisoindolin-1-ones
;
_journal_name_full 'Journal of Organic Chemistry'
_journal_page_first 12453
_journal_page_last 12459
_journal_paper_doi 10.1021/jo402125u
_journal_volume 78
_journal_year 2013
_chemical_formula_moiety 'C17 H15 N O2'
_chemical_formula_sum 'C17 H15 N O2'
_chemical_formula_weight 265.30
_chemical_melting_point 419(1)
_chemical_name_systematic
; 
(E)-3-(3-methoxybenzylidene)-2-methylisoindolin-1-one 
;
_space_group_IT_number 2
_symmetry_cell_setting triclinic
_symmetry_space_group_name_Hall '-P 1'
_symmetry_space_group_name_H-M 'P -1'
_atom_sites_solution_hydrogens geom
_atom_sites_solution_primary direct
_atom_sites_solution_secondary difmap
_audit_creation_method SHELXL-97
_cell_angle_alpha 110.318(9)
_cell_angle_beta 103.934(7)
_cell_angle_gamma 101.948(8)
_cell_formula_units_Z 2
_cell_length_a 8.5149(12)
_cell_length_b 8.6262(13)
_cell_length_c 10.788(2)
_cell_measurement_temperature 298(2)
_cell_volume 683.5(2)
_computing_cell_refinement PROCESS-AUTO
_computing_data_collection PROCESS-AUTO
_computing_data_reduction PROCESS-AUTO
_computing_publication_material yadokari-XG
_computing_structure_refinement 'SHELXL-97 (Sheldrick, 1997)'
_computing_structure_solution 'SHELXS-97 (Sheldrick, 1990)'
_diffrn_ambient_temperature 298(2)
_diffrn_detector_area_resol_mean 10.00
_diffrn_measured_fraction_theta_full 0.994
_diffrn_measured_fraction_theta_max 0.994
_diffrn_measurement_device_type 'Rigaku RAXIS-RAPID'
_diffrn_measurement_method \w
_diffrn_radiation_monochromator graphite
_diffrn_radiation_source 'fine-focus sealed tube'
_diffrn_radiation_type MoK\a
_diffrn_radiation_wavelength 0.71075
_diffrn_reflns_av_R_equivalents 0.0378
_diffrn_reflns_av_sigmaI/netI 0.0436
_diffrn_reflns_limit_h_max 11
_diffrn_reflns_limit_h_min -10
_diffrn_reflns_limit_k_max 10
_diffrn_reflns_limit_k_min -11
_diffrn_reflns_limit_l_max 14
_diffrn_reflns_limit_l_min -14
_diffrn_reflns_number 6686
_diffrn_reflns_theta_full 27.49
_diffrn_reflns_theta_max 27.49
_diffrn_reflns_theta_min 3.07
_exptl_absorpt_coefficient_mu 0.085
_exptl_absorpt_correction_T_max 0.9833
_exptl_absorpt_correction_T_min 0.9589
_exptl_absorpt_correction_type multi-scan
_exptl_absorpt_process_details
;
    Higashi, T. (1995). Program for Absorption Correction.
    Rigaku Corporation, Tokyo, Japan.
;
_exptl_crystal_colour colorless
_exptl_crystal_density_diffrn 1.289
_exptl_crystal_description block
_exptl_crystal_F_000 280
_exptl_crystal_size_max 0.50
_exptl_crystal_size_mid 0.30
_exptl_crystal_size_min 0.20
_refine_diff_density_max 0.202
_refine_diff_density_min -0.256
_refine_diff_density_rms 0.050
_refine_ls_extinction_method none
_refine_ls_goodness_of_fit_ref 0.956
_refine_ls_hydrogen_treatment refall
_refine_ls_matrix_type full
_refine_ls_number_parameters 183
_refine_ls_number_reflns 3101
_refine_ls_number_restraints 0
_refine_ls_restrained_S_all 0.956
_refine_ls_R_factor_all 0.0747
_refine_ls_R_factor_gt 0.0503
_refine_ls_shift/su_max 0.000
_refine_ls_shift/su_mean 0.000
_refine_ls_structure_factor_coef Fsqd
_refine_ls_weighting_details 'calc w=1/[\s^2^(Fo^2^)+(0.0872P)^2^+0.0000P] where P=(Fo^2^+2Fc^2^)/3'
_refine_ls_weighting_scheme calc
_refine_ls_wR_factor_gt 0.1280
_refine_ls_wR_factor_ref 0.1367
_reflns_number_gt 2113
_reflns_number_total 3101
_reflns_threshold_expression >2sigma(I)
_cod_data_source_file jo402125u_si_006.cif
_cod_data_source_block F-7g
_cod_database_code 4028865

loop_
_symmetry_equiv_pos_as_xyz
'x, y, z'
'-x, -y, -z'

loop_
_atom_site_label
_atom_site_type_symbol
_atom_site_fract_x
_atom_site_fract_y
_atom_site_fract_z
_atom_site_U_iso_or_equiv
_atom_site_adp_type
_atom_site_occupancy
_atom_site_symmetry_multiplicity
_atom_site_calc_flag
_atom_site_refinement_flags
N1 N 0.71244(16) 0.55911(14) 0.47415(12) 0.0444(3) Uani 1 1 d .
C1 C 0.6237(2) 0.65058(19) 0.40704(18) 0.0556(4) Uani 1 1 d .
H1 H 0.6679 0.7733 0.4665 0.083 Uiso 1 1 calc R
H2 H 0.5040 0.6087 0.3915 0.083 Uiso 1 1 calc R
H3 H 0.6405 0.6303 0.3186 0.083 Uiso 1 1 calc R
C2 C 0.84086(19) 0.64179(18) 0.60266(15) 0.0448(4) Uani 1 1 d .
O1 O 0.89429(15) 0.79940(13) 0.67582(12) 0.0607(3) Uani 1 1 d .
C3 C 0.89688(18) 0.50269(17) 0.63093(14) 0.0421(3) Uani 1 1 d .
C4 C 1.0211(2) 0.5150(2) 0.74691(16) 0.0517(4) Uani 1 1 d .
H4 H 1.0844 0.6223 0.8218 0.062 Uiso 1 1 calc R
C5 C 1.0477(2) 0.3623(2) 0.74770(17) 0.0563(4) Uani 1 1 d .
H5 H 1.1308 0.3670 0.8240 0.068 Uiso 1 1 calc R
C6 C 0.9519(2) 0.2023(2) 0.63591(17) 0.0548(4) Uani 1 1 d .
H6 H 0.9718 0.1014 0.6389 0.066 Uiso 1 1 calc R
C7 C 0.8272(2) 0.18980(19) 0.52005(16) 0.0482(4) Uani 1 1 d .
H7 H 0.7629 0.0821 0.4459 0.058 Uiso 1 1 calc R
C8 C 0.80052(18) 0.34274(17) 0.51750(14) 0.0401(3) Uani 1 1 d .
C9 C 0.68064(18) 0.37631(17) 0.41419(14) 0.0402(3) Uani 1 1 d .
C10 C 0.5602(2) 0.26739(19) 0.29148(16) 0.0494(4) Uani 1 1 d .
H8 H 0.4934 0.3157 0.2441 0.059 Uiso 1 1 calc R
C11 C 0.52290(19) 0.07522(18) 0.22330(14) 0.0458(4) Uani 1 1 d .
C12 C 0.63141(19) 0.00563(17) 0.15921(15) 0.0451(4) Uani 1 1 d .
H9 H 0.7309 0.0795 0.1633 0.054 Uiso 1 1 calc R
C13 C 0.59124(19) -0.17360(17) 0.08932(14) 0.0425(3) Uani 1 1 d .
O2 O 0.68778(14) -0.25464(13) 0.02043(11) 0.0544(3) Uani 1 1 d .
C14 C 0.8384(2) -0.1484(2) 0.01854(19) 0.0610(4) Uani 1 1 d .
H10 H 0.8091 -0.0735 -0.0249 0.092 Uiso 1 1 calc R
H11 H 0.8922 -0.2213 -0.0339 0.092 Uiso 1 1 calc R
H12 H 0.9156 -0.0789 0.1131 0.092 Uiso 1 1 calc R
C15 C 0.4441(2) -0.28355(19) 0.08511(18) 0.0548(4) Uani 1 1 d .
H13 H 0.4168 -0.4038 0.0380 0.066 Uiso 1 1 calc R
C16 C 0.3391(2) -0.2156(2) 0.1501(2) 0.0648(5) Uani 1 1 d .
H14 H 0.2421 -0.2900 0.1489 0.078 Uiso 1 1 calc R
C17 C 0.3763(2) -0.0361(2) 0.21795(18) 0.0577(4) Uani 1 1 d .
H15 H 0.3027 0.0092 0.2598 0.069 Uiso 1 1 calc R

loop_
_atom_site_aniso_label
_atom_site_aniso_U_11
_atom_site_aniso_U_22
_atom_site_aniso_U_33
_atom_site_aniso_U_23
_atom_site_aniso_U_13
_atom_site_aniso_U_12
N1 0.0508(7) 0.0334(6) 0.0450(7) 0.0131(5) 0.0128(6) 0.0156(5)
C1 0.0650(10) 0.0448(8) 0.0618(10) 0.0247(8) 0.0202(8) 0.0242(8)
C2 0.0487(8) 0.0357(7) 0.0454(8) 0.0114(6) 0.0185(7) 0.0113(6)
O1 0.0693(8) 0.0324(5) 0.0619(7) 0.0061(5) 0.0166(6) 0.0106(5)
C3 0.0431(8) 0.0375(7) 0.0401(7) 0.0124(6) 0.0150(6) 0.0079(6)
C4 0.0476(9) 0.0496(9) 0.0435(8) 0.0126(7) 0.0092(7) 0.0067(7)
C5 0.0512(9) 0.0669(10) 0.0518(9) 0.0310(8) 0.0106(8) 0.0183(8)
C6 0.0624(10) 0.0515(9) 0.0588(10) 0.0290(8) 0.0206(8) 0.0240(8)
C7 0.0578(9) 0.0381(7) 0.0476(8) 0.0171(6) 0.0171(7) 0.0153(7)
C8 0.0428(7) 0.0361(7) 0.0394(7) 0.0134(6) 0.0154(6) 0.0112(6)
C9 0.0463(8) 0.0320(6) 0.0403(7) 0.0119(6) 0.0153(6) 0.0134(6)
C10 0.0555(9) 0.0412(8) 0.0430(8) 0.0125(7) 0.0077(7) 0.0183(7)
C11 0.0503(8) 0.0392(7) 0.0346(7) 0.0093(6) 0.0037(6) 0.0116(7)
C12 0.0444(8) 0.0375(7) 0.0423(8) 0.0130(6) 0.0069(6) 0.0067(6)
C13 0.0448(8) 0.0372(7) 0.0371(7) 0.0120(6) 0.0054(6) 0.0124(6)
O2 0.0535(7) 0.0427(6) 0.0568(7) 0.0108(5) 0.0166(5) 0.0158(5)
C14 0.0567(10) 0.0633(10) 0.0628(11) 0.0241(9) 0.0228(9) 0.0197(9)
C15 0.0545(9) 0.0350(7) 0.0596(10) 0.0107(7) 0.0119(8) 0.0087(7)
C16 0.0584(10) 0.0465(9) 0.0832(13) 0.0218(9) 0.0291(10) 0.0077(8)
C17 0.0574(10) 0.0505(9) 0.0620(10) 0.0174(8) 0.0239(9) 0.0174(8)

loop_
_atom_type_symbol
_atom_type_description
_atom_type_scat_dispersion_real
_atom_type_scat_dispersion_imag
_atom_type_scat_source
C C 0.0033 0.0016 'International Tables Vol C Tables 4.2.6.8 and 6.1.1.4'
H H 0.0000 0.0000 'International Tables Vol C Tables 4.2.6.8 and 6.1.1.4'
N N 0.0061 0.0033 'International Tables Vol C Tables 4.2.6.8 and 6.1.1.4'
O O 0.0106 0.0060 'International Tables Vol C Tables 4.2.6.8 and 6.1.1.4'

loop_
_geom_angle_atom_site_label_1
_geom_angle_atom_site_label_2
_geom_angle_atom_site_label_3
_geom_angle
C2 N1 C9 112.36(12)
C2 N1 C1 123.29(12)
C9 N1 C1 124.34(13)
N1 C1 H1 109.5
N1 C1 H2 109.5
H1 C1 H2 109.5
N1 C1 H3 109.5
H1 C1 H3 109.5
H2 C1 H3 109.5
O1 C2 N1 125.44(15)
O1 C2 C3 128.76(15)
N1 C2 C3 105.80(12)
C4 C3 C8 121.90(14)
C4 C3 C2 129.43(13)
C8 C3 C2 108.68(13)
C5 C4 C3 117.83(15)
C5 C4 H4 121.1
C3 C4 H4 121.1
C4 C5 C6 120.80(16)
C4 C5 H5 119.6
C6 C5 H5 119.6
C7 C6 C5 121.41(15)
C7 C6 H6 119.3
C5 C6 H6 119.3
C6 C7 C8 118.26(15)
C6 C7 H7 120.9
C8 C7 H7 120.9
C7 C8 C3 119.80(14)
C7 C8 C9 132.41(13)
C3 C8 C9 107.78(12)
C10 C9 N1 123.69(14)
C10 C9 C8 130.89(13)
N1 C9 C8 105.38(12)
C9 C10 C11 125.82(14)
C9 C10 H8 117.1
C11 C10 H8 117.1
C17 C11 C12 119.38(13)
C17 C11 C10 120.21(14)
C12 C11 C10 120.36(13)
C13 C12 C11 120.11(14)
C13 C12 H9 119.9
C11 C12 H9 119.9
O2 C13 C15 115.63(12)
O2 C13 C12 124.51(13)
C15 C13 C12 119.86(14)
C13 O2 C14 118.21(11)
O2 C14 H10 109.5
O2 C14 H11 109.5
H10 C14 H11 109.5
O2 C14 H12 109.5
H10 C14 H12 109.5
H11 C14 H12 109.5
C16 C15 C13 120.10(14)
C16 C15 H13 120.0
C13 C15 H13 120.0
C15 C16 C17 120.50(16)
C15 C16 H14 119.7
C17 C16 H14 119.7
C11 C17 C16 120.02(15)
C11 C17 H15 120.0
C16 C17 H15 120.0

loop_
_geom_bond_atom_site_label_1
_geom_bond_atom_site_label_2
_geom_bond_distance
N1 C2 1.374(2)
N1 C9 1.4174(17)
N1 C1 1.4481(19)
C1 H1 0.9600
C1 H2 0.9600
C1 H3 0.9600
C2 O1 1.2265(16)
C2 C3 1.477(2)
C3 C4 1.385(2)
C3 C8 1.3963(19)
C4 C5 1.385(2)
C4 H4 0.9300
C5 C6 1.389(2)
C5 H5 0.9300
C6 C7 1.386(2)
C6 H6 0.9300
C7 C8 1.392(2)
C7 H7 0.9300
C8 C9 1.472(2)
C9 C10 1.331(2)
C10 C11 1.4875(19)
C10 H8 0.9300
C11 C17 1.383(2)
C11 C12 1.393(2)
C12 C13 1.3868(19)
C12 H9 0.9300
C13 O2 1.3741(17)
C13 C15 1.386(2)
O2 C14 1.4227(18)
C14 H10 0.9600
C14 H11 0.9600
C14 H12 0.9600
C15 C16 1.367(2)
C15 H13 0.9300
C16 C17 1.390(2)
C16 H14 0.9300
C17 H15 0.9300

loop_
_geom_torsion_atom_site_label_1
_geom_torsion_atom_site_label_2
_geom_torsion_atom_site_label_3
_geom_torsion_atom_site_label_4
_geom_torsion
C9 N1 C2 O1 179.25(13)
C1 N1 C2 O1 0.8(2)
C9 N1 C2 C3 -0.82(15)
C1 N1 C2 C3 -179.28(13)
O1 C2 C3 C4 1.0(3)
N1 C2 C3 C4 -178.97(13)
O1 C2 C3 C8 -179.57(14)
N1 C2 C3 C8 0.50(15)
C8 C3 C4 C5 0.0(2)
C2 C3 C4 C5 179.38(14)
C3 C4 C5 C6 -0.4(2)
C4 C5 C6 C7 0.2(2)
C5 C6 C7 C8 0.5(2)
C6 C7 C8 C3 -0.9(2)
C6 C7 C8 C9 -179.36(14)
C4 C3 C8 C7 0.7(2)
C2 C3 C8 C7 -178.81(12)
C4 C3 C8 C9 179.50(12)
C2 C3 C8 C9 -0.02(15)
C2 N1 C9 C10 178.67(13)
C1 N1 C9 C10 -2.9(2)
C2 N1 C9 C8 0.81(15)
C1 N1 C9 C8 179.25(12)
C7 C8 C9 C10 0.5(3)
C3 C8 C9 C10 -178.10(15)
C7 C8 C9 N1 178.13(14)
C3 C8 C9 N1 -0.45(14)
N1 C9 C10 C11 179.30(13)
C8 C9 C10 C11 -3.4(3)
C9 C10 C11 C17 107.95(19)
C9 C10 C11 C12 -74.7(2)
C17 C11 C12 C13 0.8(2)
C10 C11 C12 C13 -176.55(14)
C11 C12 C13 O2 178.56(13)
C11 C12 C13 C15 -1.0(2)
C15 C13 O2 C14 178.68(13)
C12 C13 O2 C14 -0.9(2)
O2 C13 C15 C16 -179.78(15)
C12 C13 C15 C16 -0.2(3)
C13 C15 C16 C17 1.6(3)
C12 C11 C17 C16 0.5(2)
C10 C11 C17 C16 177.88(16)
C15 C16 C17 C11 -1.7(3)
